data_7219685
loop_
_publ_author_name
'Cola\,co, Melwin'
'Dubois, Jean'
'Wouters, Johan'

_publ_section_title
;
 Mechanochemical synthesis of phthalimides with crystal structures of
 intermediates and products
;
_journal_issue 12
_journal_name_full CrystEngComm
_journal_page_first 2523
_journal_paper_doi 10.1039/C5CE00038F
_journal_volume 17
_journal_year 2015
_chemical_formula_moiety 'C14 H8 Br2 N2 O5'
_chemical_formula_sum 'C14 H8 Br2 N2 O5'
_chemical_formula_weight 444.04
_chemical_name_systematic
;
 ?
;
_space_group_IT_number 14
_symmetry_cell_setting monoclinic
_symmetry_space_group_name_Hall '-P 2yn'
_symmetry_space_group_name_H-M 'P 1 21/n 1'
_atom_sites_solution_hydrogens geom
_atom_sites_solution_primary direct
_atom_sites_solution_secondary difmap
_audit_creation_method SHELXL-97
_audit_update_record
;
2015-02-12 deposited with the CCDC.
2015-02-13 downloaded from the CCDC.
;
_cell_angle_alpha 90.00
_cell_angle_beta 90.607(2)
_cell_angle_gamma 90.00
_cell_formula_units_Z 4
_cell_length_a 14.0897(3)
_cell_length_b 4.81830(10)
_cell_length_c 22.6757(3)
_cell_measurement_reflns_used 5133
_cell_measurement_temperature 293(2)
_cell_measurement_theta_max 67.1290
_cell_measurement_theta_min 3.6650
_cell_volume 1539.33(5)
_computing_structure_refinement 'SHELXL-97 (Sheldrick, 1997)'
_diffrn_ambient_temperature 293(2)
_diffrn_detector 'CCD plate'
_diffrn_detector_area_resol_mean 5.1856
_diffrn_detector_type Ruby
_diffrn_measured_fraction_theta_full 0.997
_diffrn_measured_fraction_theta_max 0.997
_diffrn_measurement_device 'four-circle diffractometer'
_diffrn_measurement_device_type 'Xcalibur, Ruby, Gemini ultra'
_diffrn_measurement_method '\w scans'
_diffrn_radiation_monochromator mirror
_diffrn_radiation_source 'fine-focus sealed tube'
_diffrn_radiation_type CuK\a
_diffrn_radiation_wavelength 1.54184
_diffrn_reflns_av_R_equivalents 0.0344
_diffrn_reflns_av_sigmaI/netI 0.0256
_diffrn_reflns_limit_h_max 15
_diffrn_reflns_limit_h_min -16
_diffrn_reflns_limit_k_max 4
_diffrn_reflns_limit_k_min -5
_diffrn_reflns_limit_l_max 26
_diffrn_reflns_limit_l_min -25
_diffrn_reflns_number 8457
_diffrn_reflns_theta_full 66.59
_diffrn_reflns_theta_max 66.59
_diffrn_reflns_theta_min 3.68
_exptl_absorpt_coefficient_mu 6.946
_exptl_absorpt_correction_T_max 0.6420
_exptl_absorpt_correction_T_min 0.1147
_exptl_absorpt_correction_type multi-scan
_exptl_absorpt_process_details
;
CrysAlisPro, Agilent Technologies,
Version 1.171.37.34 (release 22-05-2014 CrysAlis171 .NET)
(compiled May 22 2014,16:03:01)
Empirical absorption correction using spherical harmonics,
 implemented in SCALE3 ABSPACK scaling algorithm.
Empirical absorption correction using spherical harmonics,
 implemented in SCALE3 ABSPACK scaling algorithm.
;
_exptl_crystal_colour colourless
_exptl_crystal_density_diffrn 1.916
_exptl_crystal_density_method 'not measured'
_exptl_crystal_description plate
_exptl_crystal_F_000 864
_exptl_crystal_size_max 0.55
_exptl_crystal_size_mid 0.17
_exptl_crystal_size_min 0.07
_refine_diff_density_max 0.527
_refine_diff_density_min -0.679
_refine_diff_density_rms 0.093
_refine_ls_extinction_method none
_refine_ls_goodness_of_fit_ref 1.077
_refine_ls_hydrogen_treatment mixed
_refine_ls_matrix_type full
_refine_ls_number_parameters 216
_refine_ls_number_reflns 2710
_refine_ls_number_restraints 2
_refine_ls_restrained_S_all 1.076
_refine_ls_R_factor_all 0.0497
_refine_ls_R_factor_gt 0.0465
_refine_ls_shift/su_max 0.001
_refine_ls_shift/su_mean 0.000
_refine_ls_structure_factor_coef Fsqd
_refine_ls_weighting_details 'calc w=1/[\s^2^(Fo^2^)+(0.0637P)^2^+1.8246P] where P=(Fo^2^+2Fc^2^)/3'
_refine_ls_weighting_scheme calc
_refine_ls_wR_factor_gt 0.1249
_refine_ls_wR_factor_ref 0.1289
_reflns_number_gt 2466
_reflns_number_total 2710
_reflns_threshold_expression >2sigma(I)
_cod_data_source_file c5ce00038f2.cif
_cod_data_source_block 3dk-new
_cod_depositor_comments 'Adding full bibliography for 7219679--7219687.cif.'
_cod_original_sg_symbol_H-M 'P 21/n'
_cod_database_code 7219685

loop_
_symmetry_equiv_pos_as_xyz
'x, y, z'
'-x+1/2, y+1/2, -z+1/2'
'-x, -y, -z'
'x-1/2, -y-1/2, z-1/2'

loop_
_atom_site_label
_atom_site_type_symbol
_atom_site_fract_x
_atom_site_fract_y
_atom_site_fract_z
_atom_site_U_iso_or_equiv
_atom_site_adp_type
_atom_site_occupancy
_atom_site_symmetry_multiplicity
_atom_site_calc_flag
_atom_site_refinement_flags
C1 C 0.7664(2) 0.5949(6) 0.48529(14) 0.0376(6) Uani 1 1 d .
C2 C 0.7334(2) 0.4738(6) 0.54286(13) 0.0373(6) Uani 1 1 d .
C3 C 0.7916(3) 0.2874(7) 0.57289(16) 0.0449(8) Uani 1 1 d .
H3 H 0.8479 0.2290 0.5558 0.054 Uiso 1 1 calc R
C4 C 0.7669(3) 0.1868(8) 0.62814(17) 0.0523(9) Uani 1 1 d .
H4 H 0.8050 0.0577 0.6477 0.063 Uiso 1 1 calc R
C5 C 0.6855(3) 0.2823(8) 0.65292(16) 0.0517(9) Uani 1 1 d .
C6 C 0.6269(3) 0.4732(8) 0.62548(15) 0.0490(8) Uani 1 1 d .
H6 H 0.5727 0.5377 0.6440 0.059 Uiso 1 1 calc R
C7 C 0.6503(2) 0.5665(7) 0.57000(14) 0.0408(7) Uani 1 1 d .
C8 C 0.5824(2) 0.7547(7) 0.53930(16) 0.0448(8) Uani 1 1 d .
C10 C 0.8325(2) 0.5001(7) 0.39012(14) 0.0446(8) Uani 1 1 d .
C11 C 0.7873(3) 0.6583(9) 0.34657(17) 0.0583(9) Uani 1 1 d .
C12 C 0.8360(4) 0.7541(11) 0.2979(2) 0.0790(14) Uani 1 1 d .
H12 H 0.8052 0.8631 0.2698 0.095 Uiso 1 1 calc R
C13 C 0.9303(4) 0.6866(13) 0.2915(2) 0.0820(15) Uani 1 1 d .
H13 H 0.9632 0.7518 0.2590 0.098 Uiso 1 1 calc R
C14 C 0.9760(3) 0.5251(11) 0.33239(19) 0.0698(12) Uani 1 1 d .
H14 H 1.0393 0.4766 0.3274 0.084 Uiso 1 1 calc R
C15 C 0.9270(3) 0.4345(8) 0.38123(16) 0.0509(8) Uani 1 1 d .
N1 N 0.7856(2) 0.4128(5) 0.44231(12) 0.0413(6) Uani 1 1 d D
N2 N 0.6555(3) 0.1749(9) 0.71061(17) 0.0736(11) Uani 1 1 d .
O1 O 0.7786(2) 0.8437(5) 0.48051(11) 0.0563(7) Uani 1 1 d .
O2 O 0.5738(2) 0.7456(7) 0.48502(12) 0.0684(8) Uani 1 1 d .
O3 O 0.5331(2) 0.9114(7) 0.57261(12) 0.0635(7) Uani 1 1 d D
O4 O 0.5961(4) 0.3070(12) 0.7375(2) 0.1259(19) Uani 1 1 d .
O5 O 0.6935(3) -0.0383(8) 0.72847(15) 0.0960(12) Uani 1 1 d .
Br1 Br 0.65707(4) 0.74225(15) 0.35154(2) 0.0930(3) Uani 1 1 d .
Br2 Br 0.99340(3) 0.21594(11) 0.43732(2) 0.0712(2) Uani 1 1 d .
H1N H 0.777(3) 0.236(2) 0.447(2) 0.059(13) Uiso 1 1 d D
H3O H 0.497(4) 0.998(12) 0.551(2) 0.11(2) Uiso 1 1 d D

loop_
_atom_site_aniso_label
_atom_site_aniso_U_11
_atom_site_aniso_U_22
_atom_site_aniso_U_33
_atom_site_aniso_U_23
_atom_site_aniso_U_13
_atom_site_aniso_U_12
C1 0.0384(15) 0.0313(16) 0.0430(16) 0.0018(13) -0.0002(12) 0.0024(12)
C2 0.0429(16) 0.0283(14) 0.0406(15) -0.0008(12) -0.0009(12) 0.0012(12)
C3 0.0484(19) 0.0369(16) 0.0494(18) -0.0007(14) -0.0042(15) 0.0062(14)
C4 0.065(2) 0.0417(18) 0.0498(19) 0.0093(15) -0.0095(17) 0.0031(16)
C5 0.064(2) 0.0475(19) 0.0437(18) 0.0102(15) -0.0018(16) -0.0087(17)
C6 0.0467(18) 0.053(2) 0.0474(18) 0.0028(16) 0.0034(14) -0.0046(15)
C7 0.0416(16) 0.0377(16) 0.0430(16) 0.0012(13) 0.0005(13) 0.0015(13)
C8 0.0411(17) 0.0465(18) 0.0469(19) 0.0011(14) 0.0042(14) 0.0032(14)
C10 0.055(2) 0.0377(17) 0.0411(17) -0.0031(14) 0.0071(14) -0.0015(15)
C11 0.066(2) 0.063(2) 0.0462(19) 0.0004(18) 0.0066(17) 0.009(2)
C12 0.101(4) 0.087(3) 0.050(2) 0.016(2) 0.011(2) 0.009(3)
C13 0.095(4) 0.098(4) 0.053(3) 0.006(2) 0.026(3) -0.008(3)
C14 0.066(3) 0.082(3) 0.061(2) -0.013(2) 0.021(2) -0.007(2)
C15 0.059(2) 0.0446(19) 0.0494(18) -0.0080(15) 0.0076(15) 0.0006(16)
N1 0.0516(15) 0.0288(13) 0.0437(14) -0.0003(11) 0.0076(11) 0.0013(11)
N2 0.081(3) 0.080(3) 0.060(2) 0.023(2) 0.0044(19) -0.006(2)
O1 0.0881(19) 0.0275(12) 0.0535(14) 0.0007(10) 0.0085(13) -0.0025(12)
O2 0.0722(19) 0.086(2) 0.0475(15) 0.0015(13) 0.0005(13) 0.0364(15)
O3 0.0626(16) 0.0727(19) 0.0551(15) -0.0094(14) -0.0030(12) 0.0304(15)
O4 0.123(4) 0.160(4) 0.095(3) 0.056(3) 0.058(3) 0.041(3)
O5 0.140(3) 0.075(2) 0.072(2) 0.0354(18) -0.009(2) -0.009(2)
Br1 0.0782(4) 0.1405(6) 0.0603(3) 0.0209(3) 0.0017(3) 0.0416(3)
Br2 0.0582(3) 0.0772(4) 0.0782(3) 0.0053(2) 0.0055(2) 0.0192(2)

loop_
_atom_type_symbol
_atom_type_description
_atom_type_scat_dispersion_real
_atom_type_scat_dispersion_imag
_atom_type_scat_source
C C 0.0181 0.0091 'International Tables Vol C Tables 4.2.6.8 and 6.1.1.4'
H H 0.0000 0.0000 'International Tables Vol C Tables 4.2.6.8 and 6.1.1.4'
N N 0.0311 0.0180 'International Tables Vol C Tables 4.2.6.8 and 6.1.1.4'
O O 0.0492 0.0322 'International Tables Vol C Tables 4.2.6.8 and 6.1.1.4'
Br Br -0.6763 1.2805 'International Tables Vol C Tables 4.2.6.8 and 6.1.1.4'

loop_
_geom_angle_atom_site_label_1
_geom_angle_atom_site_label_2
_geom_angle_atom_site_label_3
_geom_angle
O1 C1 N1 123.4(3)
O1 C1 C2 120.3(3)
N1 C1 C2 116.3(3)
C3 C2 C7 118.8(3)
C3 C2 C1 119.2(3)
C7 C2 C1 121.6(3)
C2 C3 C4 121.0(3)
C2 C3 H3 119.5
C4 C3 H3 119.5
C5 C4 C3 118.3(3)
C5 C4 H4 120.9
C3 C4 H4 120.9
C4 C5 C6 122.8(3)
C4 C5 N2 119.9(4)
C6 C5 N2 117.3(4)
C7 C6 C5 118.8(3)
C7 C6 H6 120.6
C5 C6 H6 120.6
C6 C7 C2 120.4(3)
C6 C7 C8 117.9(3)
C2 C7 C8 121.7(3)
O2 C8 O3 124.1(3)
O2 C8 C7 120.1(3)
O3 C8 C7 115.8(3)
C15 C10 C11 117.0(3)
C15 C10 N1 120.6(3)
C11 C10 N1 122.4(3)
C12 C11 C10 121.3(4)
C12 C11 Br1 117.9(4)
C10 C11 Br1 120.8(3)
C13 C12 C11 119.5(5)
C13 C12 H12 120.3
C11 C12 H12 120.3
C14 C13 C12 120.8(4)
C14 C13 H13 119.6
C12 C13 H13 119.6
C13 C14 C15 119.2(4)
C13 C14 H14 120.4
C15 C14 H14 120.4
C14 C15 C10 122.3(4)
C14 C15 Br2 117.8(3)
C10 C15 Br2 119.9(3)
C1 N1 C10 120.6(3)
C1 N1 H1N 121(3)
C10 N1 H1N 118(3)
O4 N2 O5 124.9(4)
O4 N2 C5 117.7(4)
O5 N2 C5 117.4(4)
C8 O3 H3O 106(5)

loop_
_geom_bond_atom_site_label_1
_geom_bond_atom_site_label_2
_geom_bond_distance
C1 O1 1.216(4)
C1 N1 1.341(4)
C1 C2 1.508(4)
C2 C3 1.390(5)
C2 C7 1.402(5)
C3 C4 1.391(5)
C3 H3 0.9300
C4 C5 1.363(6)
C4 H4 0.9300
C5 C6 1.380(5)
C5 N2 1.473(5)
C6 C7 1.379(5)
C6 H6 0.9300
C7 C8 1.485(5)
C8 O2 1.236(5)
C8 O3 1.279(4)
C10 C15 1.384(5)
C10 C11 1.396(5)
C10 N1 1.426(4)
C11 C12 1.384(6)
C11 Br1 1.883(4)
C12 C13 1.377(8)
C12 H12 0.9300
C13 C14 1.366(8)
C13 H13 0.9300
C14 C15 1.382(6)
C14 H14 0.9300
C15 Br2 1.892(4)
N1 H1N 0.8700(11)
N2 O4 1.220(6)
N2 O5 1.225(5)
O3 H3O 0.8200(11)

loop_
_geom_torsion_atom_site_label_1
_geom_torsion_atom_site_label_2
_geom_torsion_atom_site_label_3
_geom_torsion_atom_site_label_4
_geom_torsion
O1 C1 C2 C3 -117.8(4)
N1 C1 C2 C3 58.8(4)
O1 C1 C2 C7 55.3(4)
N1 C1 C2 C7 -128.1(3)
C7 C2 C3 C4 2.0(5)
C1 C2 C3 C4 175.3(3)
C2 C3 C4 C5 -2.0(5)
C3 C4 C5 C6 0.1(6)
C3 C4 C5 N2 178.3(3)
C4 C5 C6 C7 1.7(6)
N2 C5 C6 C7 -176.5(3)
C5 C6 C7 C2 -1.6(5)
C5 C6 C7 C8 175.3(3)
C3 C2 C7 C6 -0.1(5)
C1 C2 C7 C6 -173.3(3)
C3 C2 C7 C8 -176.9(3)
C1 C2 C7 C8 10.0(5)
C6 C7 C8 O2 -146.8(4)
C2 C7 C8 O2 30.0(5)
C6 C7 C8 O3 30.4(5)
C2 C7 C8 O3 -152.7(3)
C15 C10 C11 C12 -2.5(6)
N1 C10 C11 C12 176.2(4)
C15 C10 C11 Br1 176.3(3)
N1 C10 C11 Br1 -5.0(5)
C10 C11 C12 C13 1.6(8)
Br1 C11 C12 C13 -177.2(4)
C11 C12 C13 C14 0.4(9)
C12 C13 C14 C15 -1.5(8)
C13 C14 C15 C10 0.5(7)
C13 C14 C15 Br2 -179.1(4)
C11 C10 C15 C14 1.4(6)
N1 C10 C15 C14 -177.3(4)
C11 C10 C15 Br2 -179.0(3)
N1 C10 C15 Br2 2.3(4)
O1 C1 N1 C10 7.4(5)
C2 C1 N1 C10 -169.1(3)
C15 C10 N1 C1 105.5(4)
C11 C10 N1 C1 -73.2(4)
C4 C5 N2 O4 163.4(5)
C6 C5 N2 O4 -18.4(7)
C4 C5 N2 O5 -15.3(6)
C6 C5 N2 O5 162.9(4)
